data_7203149
loop_
_publ_author_name
'Bacchi, Alessia'
'Bosetti, Elsa'
'Carcelli, Mauro'
'Pelagatti, Paolo'
'Pelizzi, Giancarlo'
'Rogolino, Dominga'

_publ_section_title
;
 Triarylcarbinol derivatives barter intermolecular interactions to
 accommodate substituents and create polymorphs
;
_journal_issue 3
_journal_name_full CrystEngComm
_journal_page_first 233
_journal_paper_doi 10.1039/b513876k
_journal_volume 8
_journal_year 2006
_chemical_formula_sum 'C23 H26 N2 O'
_chemical_formula_weight 346.46
_chemical_name_systematic
;
?
;
_space_group_IT_number 205
_symmetry_space_group_name_Hall '-P 2ac 2ab 3'
_symmetry_space_group_name_H-M 'P a -3'
_atom_sites_solution_hydrogens geom
_atom_sites_solution_primary direct
_atom_sites_solution_secondary difmap
_audit_creation_method SHELXL-97
_cell_angle_alpha 90.00
_cell_angle_beta 90.00
_cell_angle_gamma 90.00
_cell_formula_units_Z 32
_cell_length_a 25.078(2)
_cell_length_b 25.078(2)
_cell_length_c 25.078(2)
_cell_measurement_temperature 123(2)
_cell_volume 15772(2)
_computing_structure_refinement 'SHELXL-97 (Sheldrick, 1997)'
_diffrn_ambient_temperature 123(2)
_diffrn_measured_fraction_theta_full 0.999
_diffrn_measured_fraction_theta_max 0.999
_diffrn_radiation_monochromator graphite
_diffrn_radiation_source 'fine-focus sealed tube'
_diffrn_radiation_type CuK\a
_diffrn_radiation_wavelength 1.54138
_diffrn_reflns_av_R_equivalents 0.0875
_diffrn_reflns_av_sigmaI/netI 0.0721
_diffrn_reflns_limit_h_max 27
_diffrn_reflns_limit_h_min -26
_diffrn_reflns_limit_k_max 28
_diffrn_reflns_limit_k_min 0
_diffrn_reflns_limit_l_max 28
_diffrn_reflns_limit_l_min 0
_diffrn_reflns_number 11699
_diffrn_reflns_theta_full 60.05
_diffrn_reflns_theta_max 60.05
_diffrn_reflns_theta_min 3.05
_exptl_absorpt_coefficient_mu 0.555
_exptl_absorpt_correction_type none
_exptl_crystal_density_diffrn 1.167
_exptl_crystal_density_method 'not measured'
_exptl_crystal_F_000 5952
_refine_diff_density_max 0.211
_refine_diff_density_min -0.156
_refine_diff_density_rms 0.035
_refine_ls_extinction_method none
_refine_ls_goodness_of_fit_ref 0.941
_refine_ls_hydrogen_treatment mixed
_refine_ls_matrix_type full
_refine_ls_number_parameters 283
_refine_ls_number_reflns 3924
_refine_ls_number_restraints 4
_refine_ls_restrained_S_all 0.941
_refine_ls_R_factor_all 0.2378
_refine_ls_R_factor_gt 0.0764
_refine_ls_shift/su_max 0.003
_refine_ls_shift/su_mean 0.000
_refine_ls_structure_factor_coef Fsqd
_refine_ls_weighting_details 'calc w=1/[\s^2^(Fo^2^)+(0.1000P)^2^+0.0000P] where P=(Fo^2^+2Fc^2^)/3'
_refine_ls_weighting_scheme calc
_refine_ls_wR_factor_gt 0.2029
_refine_ls_wR_factor_ref 0.2691
_reflns_number_gt 880
_reflns_number_total 3924
_reflns_threshold_expression >2sigma(I)
_cod_data_source_file b513876k.txt
_cod_data_source_block alpha-MG-cryo
_cod_database_code 7203149

loop_
_symmetry_equiv_pos_as_xyz
'x, y, z'
'-x+1/2, -y, z+1/2'
'x+1/2, -y+1/2, -z'
'-x, y+1/2, -z+1/2'
'z, x, y'
'y, z, x'
'-z+1/2, -x, y+1/2'
'-y, z+1/2, -x+1/2'
'z+1/2, -x+1/2, -y'
'-y+1/2, -z, x+1/2'
'-z, x+1/2, -y+1/2'
'y+1/2, -z+1/2, -x'
'-x, -y, -z'
'x-1/2, y, -z-1/2'
'-x-1/2, y-1/2, z'
'x, -y-1/2, z-1/2'
'-z, -x, -y'
'-y, -z, -x'
'z-1/2, x, -y-1/2'
'y, -z-1/2, x-1/2'
'-z-1/2, x-1/2, y'
'y-1/2, z, -x-1/2'
'z, -x-1/2, y-1/2'
'-y-1/2, z-1/2, x'

loop_
_atom_site_label
_atom_site_type_symbol
_atom_site_fract_x
_atom_site_fract_y
_atom_site_fract_z
_atom_site_U_iso_or_equiv
_atom_site_adp_type
_atom_site_occupancy
_atom_site_symmetry_multiplicity
_atom_site_calc_flag
_atom_site_refinement_flags
_atom_site_disorder_assembly
_atom_site_disorder_group
O1 O 0.8050(2) 0.3267(2) 0.1025(2) 0.1505(17) Uani 1 1 d D . .
H1 H 0.8303 0.3087 0.1150 0.21(5) Uiso 1 1 calc RD . .
O2 O 0.8948(2) 0.3948(2) 0.1052(2) 0.338(8) Uani 1 3 d SD . .
H2 H 0.9109 0.3878 0.1337 0.200 Uiso 0.33 1 calc PRD . .
N1 N 0.6529(3) 0.1528(4) 0.2068(4) 0.212(3) Uani 1 1 d . . .
N2 N 0.8957(3) 0.1660(3) -0.0719(3) 0.180(3) Uani 1 1 d . . .
N3 N 1.0353(7) 0.2909(6) -0.0618(5) 0.193(5) Uani 0.67 1 d P . .
C1 C 0.7715(3) 0.2929(3) 0.0698(3) 0.128(2) Uani 1 1 d D . .
C2 C 0.74150(19) 0.2544(3) 0.1089(3) 0.127(2) Uani 1 1 d G . .
C3 C 0.7210(3) 0.2728(2) 0.1570(4) 0.143(2) Uani 1 1 d G . .
H3 H 0.7276 0.3085 0.1679 0.171 Uiso 1 1 calc R . .
C4 C 0.6909(2) 0.2391(4) 0.18902(19) 0.150(3) Uani 1 1 d G . .
H4 H 0.6769 0.2517 0.2219 0.180 Uiso 1 1 calc R . .
C5 C 0.6814(2) 0.1869(4) 0.1730(3) 0.167(3) Uani 1 1 d G . .
C6 C 0.7018(3) 0.16845(19) 0.1249(4) 0.183(3) Uani 1 1 d G . .
H6 H 0.6953 0.1328 0.1139 0.220 Uiso 1 1 calc R . .
C7 C 0.7319(2) 0.2022(4) 0.09284(19) 0.164(3) Uani 1 1 d G . .
H7 H 0.7459 0.1896 0.0600 0.197 Uiso 1 1 calc R . .
C8 C 0.7316(3) 0.3298(3) 0.04060(17) 0.126(2) Uani 1 1 d G . .
C9 C 0.7493(2) 0.3799(4) 0.0247(3) 0.145(3) Uani 1 1 d G . .
H9 H 0.7843 0.3913 0.0335 0.174 Uiso 1 1 calc R . .
C10 C 0.7157(4) 0.41331(17) -0.0041(2) 0.159(3) Uani 1 1 d G . .
H10 H 0.7278 0.4475 -0.0149 0.191 Uiso 1 1 calc R . .
C11 C 0.6644(4) 0.3966(3) -0.01695(17) 0.188(4) Uani 1 1 d G . .
H11 H 0.6415 0.4195 -0.0366 0.225 Uiso 1 1 calc R . .
C12 C 0.64676(19) 0.3466(4) -0.0011(3) 0.176(3) Uani 1 1 d G . .
H12 H 0.6117 0.3352 -0.0099 0.211 Uiso 1 1 calc R . .
C13 C 0.6803(4) 0.31316(19) 0.0277(2) 0.153(3) Uani 1 1 d G . .
H13 H 0.6683 0.2789 0.0386 0.184 Uiso 1 1 calc R . .
C14 C 0.8053(3) 0.26182(19) 0.0293(3) 0.127(2) Uani 1 1 d G . .
C15 C 0.8526(3) 0.2395(3) 0.0475(2) 0.144(2) Uani 1 1 d G . .
H15 H 0.8642 0.2459 0.0830 0.173 Uiso 1 1 calc R . .
C16 C 0.88304(19) 0.2077(2) 0.0137(4) 0.152(3) Uani 1 1 d G . .
H16 H 0.9154 0.1925 0.0262 0.183 Uiso 1 1 calc R . .
C17 C 0.8661(3) 0.1983(2) -0.0382(3) 0.140(2) Uani 1 1 d G . .
C18 C 0.8187(3) 0.2207(3) -0.0564(2) 0.170(3) Uani 1 1 d G . .
H18 H 0.8072 0.2142 -0.0919 0.205 Uiso 1 1 calc R . .
C19 C 0.7883(2) 0.2524(2) -0.0226(4) 0.172(3) Uani 1 1 d G . .
H19 H 0.7560 0.2677 -0.0350 0.207 Uiso 1 1 calc R . .
C20 C 0.6303(4) 0.1040(5) 0.1815(5) 0.267(6) Uani 1 1 d . . .
H20A H 0.6160 0.0804 0.2092 0.401 Uiso 1 1 calc R . .
H20B H 0.6583 0.0854 0.1617 0.401 Uiso 1 1 calc R . .
H20C H 0.6016 0.1142 0.1570 0.401 Uiso 1 1 calc R . .
C21 C 0.6208(4) 0.1739(4) 0.2491(4) 0.262(5) Uani 1 1 d . . .
H21A H 0.6420 0.1991 0.2701 0.393 Uiso 1 1 calc R . .
H21B H 0.6087 0.1447 0.2720 0.393 Uiso 1 1 calc R . .
H21C H 0.5899 0.1924 0.2340 0.393 Uiso 1 1 calc R . .
C22 C 0.9447(5) 0.1391(4) -0.0519(4) 0.313(7) Uani 1 1 d . . .
H22A H 0.9709 0.1660 -0.0412 0.470 Uiso 1 1 calc R . .
H22B H 0.9598 0.1167 -0.0802 0.470 Uiso 1 1 calc R . .
H22C H 0.9357 0.1168 -0.0211 0.470 Uiso 1 1 calc R . .
C23 C 0.8720(3) 0.1443(3) -0.1183(4) 0.195(3) Uani 1 1 d . . .
H23A H 0.8369 0.1296 -0.1093 0.292 Uiso 1 1 calc R . .
H23B H 0.8947 0.1158 -0.1324 0.292 Uiso 1 1 calc R . .
H23C H 0.8680 0.1723 -0.1452 0.292 Uiso 1 1 calc R . .
C24 C 0.9291(5) 0.4291(5) 0.0709(5) 0.273(14) Uani 1 3 d SD . .
C25 C 0.9589(5) 0.3931(4) 0.0345(3) 0.188(4) Uani 1 1 d G . .
C26 C 0.9335(2) 0.3514(5) 0.0082(4) 0.257(6) Uani 1 1 d G . .
H26 H 0.8965 0.3454 0.0134 0.308 Uiso 1 1 calc R . .
C27 C 0.9624(5) 0.3185(2) -0.0258(3) 0.226(6) Uani 1 1 d G . .
H27 H 0.9451 0.2900 -0.0438 0.271 Uiso 1 1 calc R . .
C28 C 1.0166(5) 0.3272(3) -0.0335(3) 0.208(6) Uani 1 1 d G . .
H28 H 1.0363 0.3047 -0.0567 0.250 Uiso 0.33 1 calc PR . .
C29 C 1.0419(2) 0.3689(4) -0.0072(4) 0.201(5) Uani 1 1 d G . .
H29 H 1.0790 0.3749 -0.0124 0.241 Uiso 1 1 calc R . .
C30 C 1.0131(5) 0.4019(2) 0.0268(3) 0.189(4) Uani 1 1 d G . .
H30 H 1.0304 0.4304 0.0448 0.227 Uiso 1 1 calc R . .
C31 C 1.0858(7) 0.2966(6) -0.0763(6) 0.240(8) Uani 0.67 1 d P . .
H31A H 1.0897 0.3290 -0.0978 0.361 Uiso 0.67 1 calc PR . .
H31B H 1.0969 0.2656 -0.0973 0.361 Uiso 0.67 1 calc PR . .
H31C H 1.1082 0.2994 -0.0444 0.361 Uiso 0.67 1 calc PR . .
C32 C 1.0056(5) 0.2615(6) -0.0988(6) 0.263(9) Uani 0.67 1 d P . .
H32A H 0.9941 0.2279 -0.0824 0.395 Uiso 0.67 1 calc PR . .
H32B H 1.0276 0.2538 -0.1301 0.395 Uiso 0.67 1 calc PR . .
H32C H 0.9742 0.2820 -0.1096 0.395 Uiso 0.67 1 calc PR . .

loop_
_atom_site_aniso_label
_atom_site_aniso_U_11
_atom_site_aniso_U_22
_atom_site_aniso_U_33
_atom_site_aniso_U_23
_atom_site_aniso_U_13
_atom_site_aniso_U_12
O1 0.148(4) 0.147(4) 0.157(4) -0.019(3) -0.033(3) -0.012(4)
O2 0.338(8) 0.338(8) 0.338(8) 0.130(6) 0.130(6) -0.130(6)
N1 0.223(8) 0.155(7) 0.257(10) 0.054(7) 0.093(7) 0.050(6)
N2 0.194(7) 0.205(7) 0.139(6) -0.009(5) 0.000(5) 0.036(6)
N3 0.218(15) 0.228(13) 0.133(9) -0.025(8) 0.046(9) 0.085(12)
C1 0.119(6) 0.134(6) 0.131(6) -0.019(5) -0.016(5) -0.020(5)
C2 0.129(5) 0.125(7) 0.127(7) 0.002(5) -0.012(5) -0.009(5)
C3 0.148(6) 0.151(7) 0.129(7) -0.019(7) -0.004(5) 0.010(6)
C4 0.158(7) 0.167(8) 0.126(6) 0.011(7) 0.007(5) 0.002(6)
C5 0.156(7) 0.154(10) 0.190(10) 0.052(8) 0.056(7) 0.007(7)
C6 0.182(8) 0.150(7) 0.217(10) -0.002(8) 0.074(6) -0.011(6)
C7 0.186(8) 0.135(7) 0.170(7) -0.011(7) 0.043(5) -0.024(6)
C8 0.154(8) 0.114(6) 0.111(5) -0.001(5) 0.000(5) 0.008(5)
C9 0.164(7) 0.118(7) 0.152(6) -0.007(5) 0.015(6) 0.009(7)
C10 0.184(9) 0.123(6) 0.170(8) -0.005(6) 0.031(7) -0.002(8)
C11 0.207(12) 0.196(11) 0.159(7) 0.009(7) 0.028(8) 0.027(7)
C12 0.165(7) 0.200(9) 0.164(7) 0.021(6) -0.034(6) 0.023(8)
C13 0.121(6) 0.182(8) 0.156(7) 0.003(6) -0.023(5) -0.015(7)
C14 0.100(6) 0.116(5) 0.164(9) 0.004(6) -0.001(5) -0.002(4)
C15 0.163(8) 0.149(6) 0.122(6) -0.007(5) -0.010(6) 0.016(5)
C16 0.173(7) 0.159(7) 0.125(7) -0.005(5) -0.005(7) 0.025(5)
C17 0.150(8) 0.141(6) 0.128(8) -0.011(6) 0.041(6) -0.003(6)
C18 0.131(7) 0.231(9) 0.149(7) -0.019(7) -0.002(6) 0.018(6)
C19 0.149(7) 0.238(9) 0.130(7) -0.042(6) -0.030(6) 0.011(6)
C20 0.247(11) 0.182(9) 0.373(16) 0.097(11) 0.129(11) 0.022(9)
C21 0.281(11) 0.256(10) 0.249(10) 0.064(8) 0.145(9) 0.076(9)
C22 0.366(14) 0.379(16) 0.196(9) -0.022(9) -0.005(10) 0.234(14)
C23 0.211(9) 0.190(8) 0.184(8) -0.032(6) 0.049(7) -0.020(6)
C24 0.273(14) 0.273(14) 0.273(14) 0.079(11) 0.079(11) -0.079(11)
C25 0.195(10) 0.176(12) 0.193(9) 0.067(8) -0.006(9) -0.070(9)
C26 0.256(12) 0.182(11) 0.332(17) 0.064(11) 0.007(12) -0.101(12)
C27 0.304(19) 0.130(8) 0.243(13) 0.008(7) -0.049(12) -0.045(10)
C28 0.186(11) 0.219(16) 0.219(14) 0.097(13) 0.022(11) 0.039(11)
C29 0.252(11) 0.131(8) 0.220(11) 0.032(7) -0.081(10) -0.042(8)
C30 0.246(14) 0.126(7) 0.196(9) 0.033(6) -0.015(8) 0.016(8)
C31 0.239(16) 0.219(14) 0.262(17) -0.044(12) 0.070(14) 0.099(13)
C32 0.199(14) 0.39(2) 0.201(14) -0.159(16) -0.010(11) 0.079(14)

loop_
_atom_type_symbol
_atom_type_description
_atom_type_scat_dispersion_real
_atom_type_scat_dispersion_imag
_atom_type_scat_source
C C 0.0181 0.0091 'International Tables Vol C Tables 4.2.6.8 and 6.1.1.4'
H H 0.0000 0.0000 'International Tables Vol C Tables 4.2.6.8 and 6.1.1.4'
N N 0.0311 0.0180 'International Tables Vol C Tables 4.2.6.8 and 6.1.1.4'
O O 0.0492 0.0322 'International Tables Vol C Tables 4.2.6.8 and 6.1.1.4'

loop_
_geom_angle_atom_site_label_1
_geom_angle_atom_site_label_2
_geom_angle_atom_site_label_3
_geom_angle
_geom_angle_site_symmetry_1
_geom_angle_site_symmetry_3
_geom_angle_publ_flag
C5 N1 C21 120.6(9) . . ?
C5 N1 C20 116.0(9) . . ?
C21 N1 C20 113.9(9) . . ?
C17 N2 C23 120.1(8) . . ?
C17 N2 C22 120.0(8) . . ?
C23 N2 C22 116.7(8) . . ?
C31 N3 C32 112.6(12) . . ?
O1 C1 C14 110.7(6) . . ?
O1 C1 C8 107.0(6) . . ?
C14 C1 C8 110.3(6) . . ?
O1 C1 C2 106.6(6) . . ?
C14 C1 C2 111.4(6) . . ?
C8 C1 C2 110.7(6) . . ?
C3 C2 C7 120.0 . . ?
C3 C2 C1 121.0(8) . . ?
C7 C2 C1 118.8(8) . . ?
C4 C3 C2 120.0 . . ?
C3 C4 C5 120.0 . . ?
C4 C5 C6 120.0 . . ?
C4 C5 N1 119.2(9) . . ?
C6 C5 N1 120.7(9) . . ?
C5 C6 C7 120.0 . . ?
C6 C7 C2 120.0 . . ?
C9 C8 C13 120.0 . . ?
C9 C8 C1 118.0(8) . . ?
C13 C8 C1 121.9(8) . . ?
C10 C9 C8 120.0 . . ?
C11 C10 C9 120.0 . . ?
C10 C11 C12 120.0 . . ?
C13 C12 C11 120.0 . . ?
C12 C13 C8 120.0 . . ?
C15 C14 C19 120.0 . . ?
C15 C14 C1 117.3(7) . . ?
C19 C14 C1 122.5(7) . . ?
C16 C15 C14 120.0 . . ?
C15 C16 C17 120.0 . . ?
N2 C17 C18 119.5(8) . . ?
N2 C17 C16 120.5(8) . . ?
C18 C17 C16 120.0 . . ?
C17 C18 C19 120.0 . . ?
C18 C19 C14 120.0 . . ?
C25 C24 C25 111.7(8) 11_645 . ?
C25 C24 C25 111.7(8) 11_645 12_556 ?
C25 C24 C25 111.7(8) . 12_556 ?
C25 C24 O2 107.1(9) 11_645 . ?
C25 C24 O2 107.1(9) . . ?
C25 C24 O2 107.1(9) 12_556 . ?
C26 C25 C30 120.0 . . ?
C26 C25 C24 121.3(12) . . ?
C30 C25 C24 118.7(12) . . ?
C25 C26 C27 120.0 . . ?
C26 C27 C28 120.0 . . ?
C29 C28 C27 120.0 . . ?
C28 C29 C30 120.0 . . ?
C29 C30 C25 120.0 . . ?

loop_
_geom_bond_atom_site_label_1
_geom_bond_atom_site_label_2
_geom_bond_distance
_geom_bond_site_symmetry_2
_geom_bond_publ_flag
O1 C1 1.447(6) . ?
O2 C24 1.49(2) . ?
N1 C5 1.399(8) . ?
N1 C21 1.432(9) . ?
N1 C20 1.491(11) . ?
N2 C17 1.387(7) . ?
N2 C23 1.415(8) . ?
N2 C22 1.490(9) . ?
N3 C31 1.326(15) . ?
N3 C32 1.400(16) . ?
C1 C14 1.534(7) . ?
C1 C8 1.548(7) . ?
C1 C2 1.568(7) . ?
C2 C3 1.3900 . ?
C2 C7 1.3900 . ?
C3 C4 1.3900 . ?
C4 C5 1.3900 . ?
C5 C6 1.3900 . ?
C6 C7 1.3900 . ?
C8 C9 1.3900 . ?
C8 C13 1.3900 . ?
C9 C10 1.3900 . ?
C10 C11 1.3900 . ?
C11 C12 1.3900 . ?
C12 C13 1.3900 . ?
C14 C15 1.3900 . ?
C14 C19 1.3900 . ?
C15 C16 1.3900 . ?
C16 C17 1.3900 . ?
C17 C18 1.3900 . ?
C18 C19 1.3900 . ?
C24 C25 1.485(7) 11_645 ?
C24 C25 1.485(7) . ?
C24 C25 1.485(7) 12_556 ?
C25 C26 1.3900 . ?
C25 C30 1.3900 . ?
C26 C27 1.3900 . ?
C27 C28 1.3900 . ?
C28 C29 1.3900 . ?
C29 C30 1.3900 . ?

loop_
_geom_hbond_atom_site_label_D
_geom_hbond_atom_site_label_H
_geom_hbond_atom_site_label_A
_geom_hbond_distance_DH
_geom_hbond_distance_HA
_geom_hbond_distance_DA
_geom_hbond_angle_DHA
_geom_hbond_site_symmetry_A
O1 H1 O1 0.84 2.23 2.971(10) 146.7 11_645
O2 H2 O1 0.84 2.33 2.827(9) 118.6 11_645
